data_2100251
loop_
_publ_author_name
'Redhammer, G. J.'
'Tippelt, G.'
'Merz, M.'
'Roth, G.'
'Treutmann, W.'
'Amthauer, G.'

_publ_section_title
;
 Structure of the clinopyroxene-type compound CaCuGe~2~O~6~ between 15
 and 800K
;
_journal_coeditor_code WS5021
_journal_issue 4
_journal_name_full 'Acta Crystallographica Section B'
_journal_page_first 367
_journal_page_last 380
_journal_paper_doi 10.1107/S0108768105013455
_journal_volume 61
_journal_year 2005
_chemical_formula_moiety 'Ca Cu Ge2 O6'
_chemical_formula_sum 'Ca Cu Ge2 O6'
_chemical_formula_weight 344.8
_space_group_IT_number 14
_symmetry_cell_setting monoclinic
_symmetry_space_group_name_Hall '-P 2ybc'
_symmetry_space_group_name_H-M 'P 1 21/c 1'
_audit_creation_method 'WinGX routine CIF_UPDATE'
_cell_angle_alpha 90
_cell_angle_beta 105.785(12)
_cell_angle_gamma 90
_cell_formula_units_Z 4
_cell_length_a 10.2047(12)
_cell_length_b 9.2255(7)
_cell_length_c 5.2249(6)
_cell_measurement_reflns_used 2594
_cell_measurement_temperature 470(2)
_cell_measurement_theta_max 27.69
_cell_measurement_theta_min 2.12
_cell_volume 473.34(9)
_computing_cell_refinement 'Stoe X-Area (Stoe & Cie, 1998)'
_computing_data_collection 'Stoe X-Area (Stoe & Cie, 1998)'
_computing_data_reduction 'Stoe X-Area (Stoe & Cie, 1998)'
_computing_molecular_graphics 'Diamond 2.0e (Berndt & Brandenburg, 1996)'
_computing_publication_material 'WinGX 1.64.05 (Farrugia, 1999)'
_computing_structure_refinement 'SHELXL-97 (Sheldrick, 1997)'
_computing_structure_solution 'SHELXS-97 (Sheldrick, 1997)'
_diffrn_ambient_temperature 100
_diffrn_detector_area_resol_mean 6.67
_diffrn_measured_fraction_theta_full 0.923
_diffrn_measured_fraction_theta_max 0.923
_diffrn_measurement_device '1-circle goniometer'
_diffrn_measurement_device_type 'STOE IPDS 1'
_diffrn_measurement_method 'rotation method'
_diffrn_radiation_monochromator 'plane graphite'
_diffrn_radiation_type 'Mo K\a'
_diffrn_radiation_wavelength 0.71073
_diffrn_reflns_av_R_equivalents 0.0467
_diffrn_reflns_limit_h_max 13
_diffrn_reflns_limit_h_min -13
_diffrn_reflns_limit_k_max 12
_diffrn_reflns_limit_k_min -11
_diffrn_reflns_limit_l_max 6
_diffrn_reflns_limit_l_min -6
_diffrn_reflns_number 3745
_diffrn_reflns_theta_full 27.87
_diffrn_reflns_theta_max 27.87
_diffrn_reflns_theta_min 3.03
_diffrn_standards_decay_% 0
_diffrn_standards_interval_count 0
_diffrn_standards_interval_time 0
_diffrn_standards_number 0
_exptl_absorpt_coefficient_mu 18.105
_exptl_absorpt_correction_T_max 0.158
_exptl_absorpt_correction_T_min 0.094
_exptl_absorpt_correction_type empirical
_exptl_absorpt_process_details 'X-SHAPE (Stoe & Cie, 1996)'
_exptl_crystal_colour 'pale green'
_exptl_crystal_density_diffrn 4.838
_exptl_crystal_density_method 'not measured'
_exptl_crystal_description cuboid
_exptl_crystal_F_000 644
_exptl_crystal_size_max 0.14
_exptl_crystal_size_mid 0.13
_exptl_crystal_size_min 0.10
_refine_diff_density_max 0.971
_refine_diff_density_min -0.885
_refine_ls_extinction_coef 0.0071(7)
_refine_ls_extinction_expression Fc^*^=kFc[1+0.001xFc^2^\l^3^/sin(2\q)]^-1/4^
_refine_ls_extinction_method SHELXL
_refine_ls_goodness_of_fit_ref 1.138
_refine_ls_hydrogen_treatment none
_refine_ls_matrix_type full
_refine_ls_number_parameters 92
_refine_ls_number_reflns 1041
_refine_ls_number_restraints 4
_refine_ls_restrained_S_all 1.136
_refine_ls_R_factor_gt 0.0403
_refine_ls_shift/su_max 0
_refine_ls_structure_factor_coef Fsqd
_refine_ls_weighting_details 'calc w=1/[\s^2^(Fo^2^)+(0.0313P)^2^+1.3224P] where P=(Fo^2^+2Fc^2^)/3'
_refine_ls_weighting_scheme calc
_refine_ls_wR_factor_ref 0.0784
_reflns_number_gt 814
_reflns_number_total 1041
_reflns_threshold_expression >2sigma(I)
_cod_data_source_file ws5021.cif
_cod_data_source_block cacu_470K
_cod_original_sg_symbol_H-M 'P 21/c'
_cod_database_code 2100251

loop_
_symmetry_equiv_pos_as_xyz
'x, y, z'
'-x, y+1/2, -z+1/2'
'-x, -y, -z'
'x, -y-1/2, z-1/2'

loop_
_atom_site_label
_atom_site_fract_x
_atom_site_fract_y
_atom_site_fract_z
_atom_site_U_iso_or_equiv
_atom_site_adp_type
_atom_site_calc_flag
_atom_site_refinement_flags
_atom_site_occupancy
_atom_site_disorder_assembly
_atom_site_disorder_group
_atom_site_type_symbol
Ca 0.28207(16) 0.45236(17) 0.8061(3) 0.0125(3) Uani d D 1 . . Ca
Cu 0.22814(9) 0.66100(10) 0.25558(18) 0.0102(3) Uani d D 1 . . Cu
GeA 0.04877(8) 0.34914(9) 0.21022(16) 0.0075(2) Uani d . 1 . . Ge
GeB 0.49029(8) 0.35038(9) 0.39552(17) 0.0091(2) Uani d . 1 . . Ge
O1A -0.1266(2) 0.36097(19) 0.1159(3) 0.0111(11) Uani d . 1 . . O
O1B 0.6583(5) 0.3203(6) 0.3804(11) 0.0079(11) Uani d . 1 . . O
O2A 0.1447(6) 0.4899(6) 0.3751(13) 0.0155(13) Uani d . 1 . . O
O2B 0.4315(6) 0.5209(6) 0.2594(7) 0.0144(12) Uani d . 1 . . O
O3A 0.1038(6) 0.1953(6) 0.4239(12) 0.0114(12) Uani d . 1 . . O
O3B 0.4003(6) 0.2524(6) 0.5852(12) 0.0128(12) Uani d . 1 . . O

loop_
_atom_site_aniso_label
_atom_site_aniso_U_11
_atom_site_aniso_U_22
_atom_site_aniso_U_33
_atom_site_aniso_U_12
_atom_site_aniso_U_13
_atom_site_aniso_U_23
Ca 0.0141(7) 0.0114(7) 0.0114(8) 0.0005(6) 0.0024(6) 0.0009(6)
Cu 0.0114(4) 0.0095(4) 0.0079(5) -0.0025(4) -0.0006(4) -0.0005(4)
GeA 0.0069(4) 0.0076(4) 0.0071(4) -0.0010(3) 0.0004(3) -0.0002(3)
GeB 0.0081(4) 0.0070(4) 0.0129(4) 0.0014(3) 0.0039(3) 0.0018(3)
O1A 0.006(2) 0.018(3) 0.008(3) 0.004(2) 0.001(2) -0.001(2)
O1B 0.007(2) 0.007(2) 0.009(3) 0.0009(18) 0.001(2) 0.0002(19)
O2A 0.021(3) 0.011(3) 0.012(3) -0.008(2) 0.000(3) -0.001(2)
O2B 0.023(3) 0.005(2) 0.014(3) 0.002(2) 0.003(2) 0.003(2)
O3A 0.015(3) 0.010(3) 0.010(3) 0.0035(19) 0.005(2) 0.005(2)
O3B 0.012(3) 0.018(3) 0.009(3) -0.004(2) 0.004(2) 0.001(2)

loop_
_atom_type_symbol
_atom_type_description
_atom_type_scat_dispersion_real
_atom_type_scat_dispersion_imag
_atom_type_scat_source
Ca Ca 0.2262 0.3064 'International Tables Vol C Tables 4.2.6.8 and 6.1.1.4'
Cu Cu 0.3201 1.2651 'International Tables Vol C Tables 4.2.6.8 and 6.1.1.4'
Ge Ge 0.1547 1.8001 'International Tables Vol C Tables 4.2.6.8 and 6.1.1.4'
O O 0.0106 0.006 'International Tables Vol C Tables 4.2.6.8 and 6.1.1.4'

loop_
_geom_angle_atom_site_label_1
_geom_angle_atom_site_label_2
_geom_angle_atom_site_label_3
_geom_angle_site_symmetry_1
_geom_angle_site_symmetry_3
_geom_angle
O2A Ca O1A . 3_566 79.03(17)
O2A Ca O1B . 3_666 68.84(19)
O1A Ca O1B 3_566 3_666 73.00(14)
O2A Ca O3A . 4_566 91.9(2)
O1A Ca O3A 3_566 4_566 78.04(14)
O1B Ca O3A 3_666 4_566 147.61(19)
O2A Ca O3B . 4_566 138.3(2)
O1A Ca O3B 3_566 4_566 131.98(17)
O1B Ca O3B 3_666 4_566 138.33(19)
O3A Ca O3B 4_566 4_566 73.11(19)
O2A Ca O2B . 1_556 156.9(2)
O1A Ca O2B 3_566 1_556 85.47(15)
O1B Ca O2B 3_666 1_556 90.39(19)
O3A Ca O2B 4_566 1_556 101.6(2)
O3B Ca O2B 4_566 1_556 64.35(19)
O2A Ca O3B . . 84.7(2)
O1A Ca O3B 3_566 . 163.57(15)
O1B Ca O3B 3_666 . 103.4(2)
O3A Ca O3B 4_566 . 100.27(19)
O3B Ca O3B 4_566 . 61.22(8)
O2B Ca O3B 1_556 . 110.76(19)
O2A Ca O2B . 3_666 102.86(19)
O1A Ca O2B 3_566 3_666 130.30(12)
O1B Ca O2B 3_666 3_666 62.43(16)
O3A Ca O2B 4_566 3_666 149.77(17)
O3B Ca O2B 4_566 3_666 78.47(18)
O2B Ca O2B 1_556 3_666 74.4(2)
O3B Ca O2B . 3_666 55.92(15)
O2A Ca Cu . 1_556 116.19(17)
O1A Ca Cu 3_566 1_556 37.44(4)
O1B Ca Cu 3_666 1_556 83.58(14)
O3A Ca Cu 4_566 1_556 82.19(14)
O3B Ca Cu 4_566 1_556 100.34(16)
O2B Ca Cu 1_556 1_556 48.76(14)
O3B Ca Cu . 1_556 158.98(14)
O2B Ca Cu 3_666 1_556 113.33(10)
O2A Ca GeB . 3_666 84.34(16)
O1A Ca GeB 3_566 3_666 101.95(6)
O1B Ca GeB 3_666 3_666 30.82(12)
O3A Ca GeB 4_566 3_666 176.11(15)
O3B Ca GeB 4_566 3_666 109.29(15)
O2B Ca GeB 1_556 3_666 82.25(16)
O3B Ca GeB . 3_666 78.62(14)
O2B Ca GeB 3_666 3_666 31.63(10)
Cu Ca GeB 1_556 3_666 100.20(5)
O2A Ca GeB . 1_556 171.60(16)
O1A Ca GeB 3_566 1_556 108.70(7)
O1B Ca GeB 3_666 1_556 116.01(13)
O3A Ca GeB 4_566 1_556 86.71(14)
O3B Ca GeB 4_566 1_556 33.56(14)
O2B Ca GeB 1_556 1_556 30.82(12)
O3B Ca GeB . 1_556 87.40(13)
O2B Ca GeB 3_666 1_556 74.87(9)
Cu Ca GeB 1_556 1_556 71.83(4)
GeB Ca GeB 3_666 1_556 96.94(5)
O2A Ca Cu . . 34.67(14)
O1A Ca Cu 3_566 . 77.19(5)
O1B Ca Cu 3_666 . 34.62(12)
O3A Ca Cu 4_566 . 124.28(14)
O3B Ca Cu 4_566 . 150.67(17)
O2B Ca Cu 1_556 . 124.97(14)
O3B Ca Cu . . 90.80(14)
O2B Ca Cu 3_666 . 78.29(10)
Cu Ca Cu 1_556 . 105.16(5)
GeB Ca Cu 3_666 . 52.21(3)
GeB Ca Cu 1_556 . 148.68(6)
O1A Cu O1B 3_565 3_666 175.82(19)
O1A Cu O2A 3_565 . 94.22(18)
O1B Cu O2A 3_666 . 87.4(2)
O1A Cu O1B 3_565 2_655 85.93(15)
O1B Cu O1B 3_666 2_655 91.81(19)
O2A Cu O1B . 2_655 170.7(2)
O1A Cu O1A 3_565 2 102.39(9)
O1B Cu O1A 3_666 2 80.78(16)
O2A Cu O1A . 2 106.3(2)
O1B Cu O1A 2_655 2 82.66(17)
O1A Cu GeB 3_565 3_666 140.87(8)
O1B Cu GeB 3_666 3_666 34.95(17)
O2A Cu GeB . 3_666 101.96(17)
O1B Cu GeB 2_655 3_666 72.65(14)
O1A Cu GeB 2 3_666 106.71(5)
O1A Cu Ca 3_565 1_554 49.93(7)
O1B Cu Ca 3_666 1_554 126.51(17)
O2A Cu Ca . 1_554 85.8(2)
O1B Cu Ca 2_655 1_554 87.25(16)
O1A Cu Ca 2 1_554 151.29(4)
GeB Cu Ca 3_666 1_554 95.68(4)
O1A Cu Ca 3_565 . 135.13(8)
O1B Cu Ca 3_666 . 45.83(16)
O2A Cu Ca . . 42.24(17)
O1B Cu Ca 2_655 . 134.89(15)
O1A Cu Ca 2 . 100.95(6)
GeB Cu Ca 3_666 . 63.19(4)
Ca Cu Ca 1_554 . 105.16(5)
O1A Cu Ca 3_565 4_575 101.84(7)
O1B Cu Ca 3_666 4_575 78.61(16)
O2A Cu Ca . 4_575 146.9(2)
O1B Cu Ca 2_655 4_575 41.37(15)
O1A Cu Ca 2 4_575 42.16(6)
GeB Cu Ca 3_666 4_575 83.49(4)
Ca Cu Ca 1_554 4_575 126.55(6)
Ca Cu Ca . 4_575 120.97(6)
O2A GeA O1A . . 120.2(2)
O2A GeA O3A . 4_565 109.2(3)
O1A GeA O3A . 4_565 108.28(19)
O2A GeA O3A . . 104.3(3)
O1A GeA O3A . . 110.6(2)
O3A GeA O3A 4_565 . 102.9(2)
O2A GeA Ca . . 35.7(2)
O1A GeA Ca . . 129.71(7)
O3A GeA Ca 4_565 . 121.07(18)
O3A GeA Ca . . 68.93(18)
O2A GeA Ca . 4_565 104.5(2)
O1A GeA Ca . 4_565 133.05(8)
O3A GeA Ca 4_565 4_565 65.96(18)
O3A GeA Ca . 4_565 39.0(2)
Ca GeA Ca . 4_565 79.78(5)
O1B GeB O2B . . 110.6(3)
O1B GeB O3B . . 127.2(3)
O2B GeB O3B . . 120.6(3)
O1B GeB O3B . 4_565 97.7(3)
O2B GeB O3B . 4_565 94.0(2)
O3B GeB O3B . 4_565 91.11(17)
O1B GeB O2B . 3_666 88.9(2)
O2B GeB O2B . 3_666 81.46(15)
O3B GeB O2B . 3_666 86.7(3)
O3B GeB O2B 4_565 3_666 173.0(2)
O1B GeB Cu . 3_666 39.35(18)
O2B GeB Cu . 3_666 116.59(15)
O3B GeB Cu . 3_666 101.62(18)
O3B GeB Cu 4_565 3_666 132.53(18)
O2B GeB Cu 3_666 3_666 54.48(16)
O1B GeB Ca . 3_666 45.72(17)
O2B GeB Ca . 3_666 64.9(2)
O3B GeB Ca . 3_666 164.94(19)
O3B GeB Ca 4_565 3_666 102.7(2)
O2B GeB Ca 3_666 3_666 80.21(18)
Cu GeB Ca 3_666 3_666 64.60(4)
O1B GeB Ca . 1_554 112.54(19)
O2B GeB Ca . 1_554 47.19(8)
O3B GeB Ca . 1_554 111.13(18)
O3B GeB Ca 4_565 1_554 46.81(18)
O2B GeB Ca 3_666 1_554 128.17(14)
Cu GeB Ca 3_666 1_554 147.15(5)
Ca GeB Ca 3_666 1_554 83.06(5)
O1B GeB Ca . 4_565 115.87(17)
O2B GeB Ca . 4_565 122.42(16)
O3B GeB Ca . 4_565 43.2(2)
O3B GeB Ca 4_565 4_565 48.8(2)
O2B GeB Ca 3_666 4_565 129.82(18)
Cu GeB Ca 3_666 4_565 120.81(4)
Ca GeB Ca 3_666 4_565 148.32(4)
Ca GeB Ca 1_554 4_565 83.71(5)
O1B GeB Ca . . 145.44(18)
O2B GeB Ca . . 79.2(2)
O3B GeB Ca . . 46.2(2)
O3B GeB Ca 4_565 . 115.04(19)
O2B GeB Ca 3_666 . 59.01(18)
Cu GeB Ca 3_666 . 106.21(4)
Ca GeB Ca 3_666 . 129.15(4)
Ca GeB Ca 1_554 . 98.45(4)
Ca GeB Ca 4_565 . 81.28(5)
GeA O1A Cu . 3_565 120.51(11)
GeA O1A Cu . 2_545 112.32(9)
Cu O1A Cu 3_565 2_545 92.73(6)
GeA O1A Ca . 3_566 131.70(9)
Cu O1A Ca 3_565 3_566 92.64(10)
Cu O1A Ca 2_545 3_566 98.71(9)
GeB O1B Cu . 3_666 105.7(3)
GeB O1B Cu . 2_645 139.1(3)
Cu O1B Cu 3_666 2_645 98.9(2)
GeB O1B Ca . 3_666 103.5(2)
Cu O1B Ca 3_666 3_666 99.5(2)
Cu O1B Ca 2_645 3_666 104.0(2)
GeA O2A Cu . . 133.2(4)
GeA O2A Ca . . 119.0(3)
Cu O2A Ca . . 103.1(2)
GeB O2B GeB . 3_666 98.54(15)
GeB O2B Ca . 1_554 101.98(18)
GeB O2B Ca 3_666 1_554 158.1(3)
GeB O2B Ca . 3_666 83.4(2)
GeB O2B Ca 3_666 3_666 84.23(17)
Ca O2B Ca 1_554 3_666 105.6(2)
GeA O3A GeA 4_566 . 125.9(3)
GeA O3A Ca 4_566 4_565 120.1(3)
GeA O3A Ca . 4_565 113.9(3)
GeB O3B GeB . 4_566 122.2(3)
GeB O3B Ca . 4_565 107.6(3)
GeB O3B Ca 4_566 4_565 99.6(2)
GeB O3B Ca . . 104.9(3)
GeB O3B Ca 4_566 . 98.6(3)
Ca O3B Ca 4_565 . 125.5(2)

loop_
_geom_bond_atom_site_label_1
_geom_bond_atom_site_label_2
_geom_bond_site_symmetry_2
_geom_bond_distance
_geom_bond_publ_flag
Ca O2A . 2.332(6) ?
Ca O1A 3_566 2.450(2) ?
Ca O1B 3_666 2.458(6) ?
Ca O3A 4_566 2.481(6) ?
Ca O3B 4_566 2.489(6) ?
Ca O2B 1_556 2.524(2) ?
Ca O3B . 2.636(7) ?
Ca O2B 3_666 3.044(7) ?
Ca Cu 1_556 3.198(2) ?
Ca GeB 3_666 3.3390(19) ?
Ca GeB 1_556 3.3651(19) ?
Ca Cu . 3.379(2) ?
Cu O1A 3_565 1.9461(11) ?
Cu O1B 3_666 1.947(5) ?
Cu O2A . 1.973(6) ?
Cu O1B 2_655 2.111(6) ?
Cu O1A 2 2.3036(10) ?
Cu GeB 3_666 2.9564(12) ?
Cu Ca 1_554 3.198(2) ?
Cu Ca 4_575 3.6078(18) ?
GeA O2A . 1.711(6) ?
GeA O1A . 1.726(2) ?
GeA O3A 4_565 1.783(6) ?
GeA O3A . 1.798(5) ?
GeA Ca 4_565 3.6064(18) ?
GeB O1B . 1.759(5) ?
GeB O2B . 1.763(5) ?
GeB O3B . 1.771(6) ?
GeB O3B 4_565 1.887(6) ?
GeB O2B 3_666 2.125(3) ?
GeB Cu 3_666 2.9564(12) ?
GeB Ca 3_666 3.3390(19) ?
GeB Ca 1_554 3.3651(19) ?
GeB Ca 4_565 3.4632(18) ?
O1A Cu 3_565 1.9461(11) ?
O1A Cu 2_545 2.3036(10) ?
O1A Ca 3_566 2.450(2) ?
O1B Cu 3_666 1.947(5) ?
O1B Cu 2_645 2.111(6) ?
O1B Ca 3_666 2.458(6) ?
O2B GeB 3_666 2.125(3) ?
O2B Ca 1_554 2.524(2) ?
O2B Ca 3_666 3.044(7) ?
O3A GeA 4_566 1.783(6) ?
O3A Ca 4_565 2.481(6) ?
O3B GeB 4_566 1.887(6) ?
O3B Ca 4_565 2.489(6) ?
